data_7129092
loop_
_publ_author_name
'Brown, Ryan K.'
'Hooper, Thomas N.'
'Rekhroukh, Feriel'
'White, Andrew J. P.'
'Costa, Paulo J.'
'Crimmin, Mark R.'

_publ_section_title
;
 Alumination of aryl methyl ethers: switching between sp<sup>2</sup> and
 sp<sup>3</sup> C-O bond functionalisation with Pd-catalysis.
;
_journal_issue 88
_journal_name_full 'Chemical communications (Cambridge, England)'
_journal_page_first 11673
_journal_page_last 11676
_journal_paper_doi 10.1039/d1cc05408b
_journal_volume 57
_journal_year 2021
_chemical_formula_moiety 'C38 H53 Al N2 O'
_chemical_formula_sum 'C38 H53 Al N2 O'
_chemical_formula_weight 580.80
_chemical_properties_physical Air-sensitive,Moisture-sensitive
_space_group_crystal_system monoclinic
_space_group_IT_number 14
_space_group_name_Hall '-P 2ybc'
_space_group_name_H-M_alt 'P 1 21/c 1'
_atom_sites_solution_hydrogens geom
_atom_sites_solution_primary dual
_audit_creation_date 2019-12-17
_audit_creation_method
;
Olex2 1.2
(compiled 2018.05.29 svn.r3508 for OlexSys, GUI svn.r5506)
;
_audit_update_record
;
2019-12-19 deposited with the CCDC.	2021-10-12 downloaded from the CCDC.
;
_cell_angle_alpha 90
_cell_angle_beta 104.408(3)
_cell_angle_gamma 90
_cell_formula_units_Z 4
_cell_length_a 11.4499(4)
_cell_length_b 18.5015(6)
_cell_length_c 17.1875(5)
_cell_measurement_reflns_used 3261
_cell_measurement_temperature 173.00(10)
_cell_measurement_theta_max 27.8500
_cell_measurement_theta_min 2.6690
_cell_volume 3526.5(2)
_computing_cell_refinement 'CrysAlisPro 1.171.38.43 (Rigaku OD, 2015)'
_computing_data_collection 'CrysAlisPro 1.171.38.43 (Rigaku OD, 2015)'
_computing_data_reduction 'CrysAlisPro 1.171.38.43 (Rigaku OD, 2015)'
_computing_molecular_graphics 'Olex2 (Dolomanov et al., 2009)'
_computing_publication_material 'Olex2 (Dolomanov et al., 2009)'
_computing_structure_refinement 'ShelXL (Sheldrick, 2015)'
_computing_structure_solution 'ShelXT (Sheldrick, 2015)'
_diffrn_ambient_environment N~2~
_diffrn_ambient_temperature 173.00(10)
_diffrn_detector 'CCD plate'
_diffrn_detector_area_resol_mean 16.0382
_diffrn_detector_type Eos
_diffrn_measured_fraction_theta_full 0.988
_diffrn_measured_fraction_theta_max 0.820
_diffrn_measurement_details
;
List of Runs (angles in degrees, time in seconds):

  # Type    Start    End  Width  t~exp~   \w     \q     \k     \f   Frames
#--------------------------------------------------------------------------
  1  \w     -2.00  81.00   1.00    9.86    --   14.43  57.00 120.00   83
  2  \w    -53.00  33.00   1.00    9.86    --   14.43 -37.00 -30.00   86
;
_diffrn_measurement_device 'four-circle diffractometer'
_diffrn_measurement_device_type 'Xcalibur, Eos'
_diffrn_measurement_method '\w scans'
_diffrn_orient_matrix_type 'CrysAlisPro convention (1999,Acta A55,543-557)'
_diffrn_orient_matrix_UB_11 0.0528939000
_diffrn_orient_matrix_UB_12 -0.0198286000
_diffrn_orient_matrix_UB_13 0.0179282000
_diffrn_orient_matrix_UB_21 -0.0011835000
_diffrn_orient_matrix_UB_22 0.0142280000
_diffrn_orient_matrix_UB_23 0.0381155000
_diffrn_orient_matrix_UB_31 -0.0359886000
_diffrn_orient_matrix_UB_32 -0.0295681000
_diffrn_orient_matrix_UB_33 0.0062739000
_diffrn_radiation_monochromator graphite
_diffrn_radiation_probe x-ray
_diffrn_radiation_type MoK\a
_diffrn_radiation_wavelength 0.71073
_diffrn_reflns_av_R_equivalents 0.0221
_diffrn_reflns_av_unetI/netI 0.0433
_diffrn_reflns_Laue_measured_fraction_full 0.988
_diffrn_reflns_Laue_measured_fraction_max 0.820
_diffrn_reflns_limit_h_max 14
_diffrn_reflns_limit_h_min -9
_diffrn_reflns_limit_k_max 21
_diffrn_reflns_limit_k_min -24
_diffrn_reflns_limit_l_max 17
_diffrn_reflns_limit_l_min -22
_diffrn_reflns_number 12722
_diffrn_reflns_point_group_measured_fraction_full 0.988
_diffrn_reflns_point_group_measured_fraction_max 0.820
_diffrn_reflns_theta_full 25.242
_diffrn_reflns_theta_max 28.158
_diffrn_reflns_theta_min 2.519
_diffrn_source 'fine-focus sealed X-ray tube'
_diffrn_source_type 'Enhance (Mo) X-ray Source'
_exptl_absorpt_coefficient_mu 0.087
_exptl_absorpt_correction_T_max 0.990
_exptl_absorpt_correction_T_min 0.962
_exptl_absorpt_correction_type analytical
_exptl_absorpt_process_details
;
CrysAlisPro 1.171.38.43 (Rigaku Oxford Diffraction, 2015)
Analytical numeric absorption correction using a multifaceted crystal
			model based on expressions derived by R.C. Clark & J.S. Reid.
(Clark, R. C. & Reid, J. S. (1995). Acta Cryst. A51, 887-897)
Empirical absorption correction using spherical harmonics,
 implemented in SCALE3 ABSPACK scaling algorithm.
;
_exptl_crystal_colour 'light yellow'
_exptl_crystal_colour_modifier light
_exptl_crystal_colour_primary yellow
_exptl_crystal_density_diffrn 1.094
_exptl_crystal_description block
_exptl_crystal_F_000 1264
_exptl_crystal_recrystallization_method 'Re-crystallisation from solvent: heptane'
_exptl_crystal_size_max 0.634
_exptl_crystal_size_mid 0.296
_exptl_crystal_size_min 0.131
_refine_diff_density_max 0.275
_refine_diff_density_min -0.226
_refine_diff_density_rms 0.044
_refine_ls_extinction_method none
_refine_ls_goodness_of_fit_ref 1.019
_refine_ls_hydrogen_treatment constr
_refine_ls_matrix_type full
_refine_ls_number_parameters 392
_refine_ls_number_reflns 7088
_refine_ls_number_restraints 0
_refine_ls_restrained_S_all 1.019
_refine_ls_R_factor_all 0.0699
_refine_ls_R_factor_gt 0.0480
_refine_ls_shift/su_max 0.001
_refine_ls_shift/su_mean 0.000
_refine_ls_structure_factor_coef Fsqd
_refine_ls_weighting_details 'w=1/[\s^2^(Fo^2^)+(0.0509P)^2^+1.4983P] where P=(Fo^2^+2Fc^2^)/3'
_refine_ls_weighting_scheme calc
_refine_ls_wR_factor_gt 0.1113
_refine_ls_wR_factor_ref 0.1237
_reflns_Friedel_coverage 0.000
_reflns_number_gt 5373
_reflns_number_total 7088
_reflns_threshold_expression 'I > 2\s(I)'
_cod_data_source_file d1cc05408b3.cif
_cod_data_source_block 10c
_cod_depositor_comments 'Adding full bibliography for 7129089--7129093.cif.'
_cod_database_code 7129092
_shelx_shelxl_version_number 2018/3
_chemical_oxdiff_formula 'C38 H53 Al N2 O'
_chemical_oxdiff_usercomment TH415
_shelx_space_group_comment
;
The symmetry employed for this shelxl refinement is uniquely defined
by the following loop, which should always be used as a source of
symmetry information in preference to the above space-group names.
They are only intended as comments.
;
_reflns_odcompleteness_completeness 98.96
_reflns_odcompleteness_iscentric 1
_reflns_odcompleteness_theta 24.97
_olex2_refinement_description
;
1. Fixed Uiso
 At 1.2 times of:
  All C(H) groups
 At 1.5 times of:
  All C(H,H,H) groups
2.a Ternary CH refined with riding coordinates:
 C12(H12), C15(H15), C24(H24), C27(H27)
2.b Aromatic/amide H refined with riding coordinates:
 C2(H2), C8(H8), C9(H9), C10(H10), C20(H20), C21(H21), C22(H22), C31(H31),
 C33(H33), C35(H35)
2.c Idealised Me refined as rotating group:
 C4(H4A,H4B,H4C), C5(H5A,H5B,H5C), C13(H13A,H13B,H13C), C14(H14A,H14B,H14C),
 C16(H16A,H16B,H16C), C17(H17A,H17B,H17C), C25(H25A,H25B,H25C), C26(H26A,H26B,
 H26C), C28(H28A,H28B,H28C), C29(H29A,H29B,H29C), C36(H36A,H36B,H36C), C37(H37A,
 H37B,H37C), C39(H39A,H39B,H39C)
;
_olex2_submission_special_instructions 'No special instructions were received'
_oxdiff_exptl_absorpt_empirical_details
;
Empirical correction (ABSPACK) includes:
- Absorption correction using spherical harmonics
- Frame scaling
;
_oxdiff_exptl_absorpt_empirical_full_max 1.100
_oxdiff_exptl_absorpt_empirical_full_min 0.935

loop_
_space_group_symop_operation_xyz
'x, y, z'
'-x, y+1/2, -z+1/2'
'-x, -y, -z'
'x, -y-1/2, z-1/2'

loop_
_atom_site_label
_atom_site_type_symbol
_atom_site_fract_x
_atom_site_fract_y
_atom_site_fract_z
_atom_site_U_iso_or_equiv
_atom_site_adp_type
_atom_site_occupancy
_atom_site_site_symmetry_order
_atom_site_calc_flag
_atom_site_refinement_flags_posn
_atom_site_refinement_flags_adp
_atom_site_refinement_flags_occupancy
_atom_site_disorder_assembly
_atom_site_disorder_group
Al1 Al 0.31605(4) 0.75145(3) 0.70306(3) 0.02049(13) Uani 1 1 d . . . . .
O38 O 0.34325(12) 0.82724(7) 0.65316(8) 0.0327(3) Uani 1 1 d . . . . .
N1 N 0.16317(12) 0.76132(7) 0.72818(8) 0.0204(3) Uani 1 1 d . . . . .
N3 N 0.41003(12) 0.75307(7) 0.81187(8) 0.0204(3) Uani 1 1 d . . . . .
C1 C 0.15581(15) 0.79864(9) 0.79382(10) 0.0236(4) Uani 1 1 d . . . . .
C2 C 0.25572(15) 0.81695(10) 0.85543(10) 0.0257(4) Uani 1 1 d . . . . .
H2 H 0.242297 0.850216 0.892826 0.031 Uiso 1 1 calc R . . . .
C3 C 0.37366(15) 0.79127(9) 0.86769(10) 0.0234(4) Uani 1 1 d . . . . .
C4 C 0.03410(16) 0.82132(11) 0.80490(12) 0.0330(4) Uani 1 1 d . . . . .
H4A H 0.002902 0.860263 0.768790 0.050 Uiso 1 1 calc GR . . . .
H4B H 0.042579 0.837016 0.859258 0.050 Uiso 1 1 calc GR . . . .
H4C H -0.020442 0.781078 0.793674 0.050 Uiso 1 1 calc GR . . . .
C5 C 0.45978(17) 0.80700(12) 0.94758(11) 0.0358(5) Uani 1 1 d . . . . .
H5A H 0.491039 0.762387 0.972940 0.054 Uiso 1 1 calc GR . . . .
H5B H 0.418098 0.832452 0.981243 0.054 Uiso 1 1 calc GR . . . .
H5C H 0.525078 0.836174 0.939491 0.054 Uiso 1 1 calc GR . . . .
C6 C 0.05161(15) 0.73745(10) 0.67333(10) 0.0239(4) Uani 1 1 d . . . . .
C7 C 0.01306(16) 0.66609(10) 0.68012(10) 0.0273(4) Uani 1 1 d . . . . .
C8 C -0.09683(18) 0.64495(12) 0.63017(13) 0.0406(5) Uani 1 1 d . . . . .
H8 H -0.125316 0.598534 0.635131 0.049 Uiso 1 1 calc R . . . .
C9 C -0.1643(2) 0.69081(13) 0.57373(14) 0.0487(6) Uani 1 1 d . . . . .
H9 H -0.237949 0.675575 0.541474 0.058 Uiso 1 1 calc R . . . .
C10 C -0.12280(19) 0.75934(13) 0.56500(12) 0.0422(5) Uani 1 1 d . . . . .
H10 H -0.167615 0.789523 0.525384 0.051 Uiso 1 1 calc R . . . .
C11 C -0.01452(17) 0.78445(11) 0.61456(10) 0.0298(4) Uani 1 1 d . . . . .
C12 C 0.08753(17) 0.61303(10) 0.73955(11) 0.0282(4) Uani 1 1 d . . . . .
H12 H 0.172531 0.625057 0.744968 0.034 Uiso 1 1 calc R . . . .
C13 C 0.0635(2) 0.62074(12) 0.82286(12) 0.0419(5) Uani 1 1 d . . . . .
H13A H 0.083367 0.668905 0.842504 0.063 Uiso 1 1 calc GR . . . .
H13B H 0.112118 0.586661 0.858993 0.063 Uiso 1 1 calc GR . . . .
H13C H -0.020205 0.611508 0.819326 0.063 Uiso 1 1 calc GR . . . .
C14 C 0.0698(2) 0.53477(11) 0.71115(13) 0.0411(5) Uani 1 1 d . . . . .
H14A H -0.009601 0.518993 0.712251 0.062 Uiso 1 1 calc GR . . . .
H14B H 0.128726 0.504722 0.746010 0.062 Uiso 1 1 calc GR . . . .
H14C H 0.079278 0.531345 0.657314 0.062 Uiso 1 1 calc GR . . . .
C15 C 0.02799(19) 0.86006(11) 0.60166(12) 0.0364(5) Uani 1 1 d . . . . .
H15 H 0.095278 0.872058 0.647441 0.044 Uiso 1 1 calc R . . . .
C16 C 0.0744(2) 0.86246(14) 0.52562(13) 0.0528(6) Uani 1 1 d . . . . .
H16A H 0.141339 0.829919 0.531297 0.079 Uiso 1 1 calc GR . . . .
H16B H 0.100019 0.910700 0.517592 0.079 Uiso 1 1 calc GR . . . .
H16C H 0.011104 0.848266 0.480246 0.079 Uiso 1 1 calc GR . . . .
C17 C -0.0707(2) 0.91698(13) 0.59698(15) 0.0561(6) Uani 1 1 d . . . . .
H17A H -0.134811 0.908645 0.549913 0.084 Uiso 1 1 calc GR . . . .
H17B H -0.037501 0.964274 0.594171 0.084 Uiso 1 1 calc GR . . . .
H17C H -0.101579 0.913677 0.643910 0.084 Uiso 1 1 calc GR . . . .
C18 C 0.52344(15) 0.71424(10) 0.83511(9) 0.0225(4) Uani 1 1 d . . . . .
C19 C 0.62757(16) 0.74340(11) 0.81826(11) 0.0296(4) Uani 1 1 d . . . . .
C20 C 0.73164(17) 0.70086(12) 0.83521(12) 0.0375(5) Uani 1 1 d . . . . .
H20 H 0.801461 0.718744 0.823810 0.045 Uiso 1 1 calc R . . . .
C21 C 0.73311(17) 0.63305(12) 0.86842(12) 0.0385(5) Uani 1 1 d . . . . .
H21 H 0.803240 0.605507 0.878845 0.046 Uiso 1 1 calc R . . . .
C22 C 0.63058(17) 0.60597(11) 0.88624(11) 0.0340(4) Uani 1 1 d . . . . .
H22 H 0.632968 0.560562 0.909788 0.041 Uiso 1 1 calc R . . . .
C23 C 0.52338(16) 0.64535(10) 0.86963(10) 0.0258(4) Uani 1 1 d . . . . .
C24 C 0.62991(18) 0.81799(11) 0.78213(13) 0.0378(5) Uani 1 1 d . . . . .
H24 H 0.549722 0.839294 0.775779 0.045 Uiso 1 1 calc R . . . .
C25 C 0.7207(2) 0.86767(13) 0.83766(16) 0.0526(6) Uani 1 1 d . . . . .
H25A H 0.702968 0.869738 0.889339 0.079 Uiso 1 1 calc GR . . . .
H25B H 0.715438 0.915315 0.814937 0.079 Uiso 1 1 calc GR . . . .
H25C H 0.800758 0.849105 0.843541 0.079 Uiso 1 1 calc GR . . . .
C26 C 0.6548(2) 0.81452(14) 0.69888(14) 0.0543(6) Uani 1 1 d . . . . .
H26A H 0.732517 0.793211 0.703016 0.081 Uiso 1 1 calc GR . . . .
H26B H 0.653452 0.862476 0.677360 0.081 Uiso 1 1 calc GR . . . .
H26C H 0.593932 0.785690 0.663977 0.081 Uiso 1 1 calc GR . . . .
C27 C 0.41166(17) 0.61200(10) 0.88757(11) 0.0325(4) Uani 1 1 d . . . . .
H27 H 0.343533 0.644418 0.866222 0.039 Uiso 1 1 calc R . . . .
C28 C 0.38259(19) 0.53880(11) 0.84613(14) 0.0424(5) Uani 1 1 d . . . . .
H28A H 0.373736 0.544401 0.789431 0.064 Uiso 1 1 calc GR . . . .
H28B H 0.308835 0.520486 0.855504 0.064 Uiso 1 1 calc GR . . . .
H28C H 0.446932 0.505522 0.867422 0.064 Uiso 1 1 calc GR . . . .
C29 C 0.4247(2) 0.60390(14) 0.97805(14) 0.0563(6) Uani 1 1 d . . . . .
H29A H 0.495464 0.576013 1.001269 0.085 Uiso 1 1 calc GR . . . .
H29B H 0.354936 0.579780 0.986998 0.085 Uiso 1 1 calc GR . . . .
H29C H 0.431776 0.650852 1.002567 0.085 Uiso 1 1 calc GR . . . .
C30 C 0.33937(15) 0.66275(10) 0.64509(10) 0.0238(4) Uani 1 1 d . . . . .
C31 C 0.45191(17) 0.62857(10) 0.65937(10) 0.0278(4) Uani 1 1 d . . . . .
H31 H 0.516659 0.649745 0.695843 0.033 Uiso 1 1 calc R . . . .
C32 C 0.47227(18) 0.56446(10) 0.62188(11) 0.0315(4) Uani 1 1 d . . . . .
C33 C 0.37580(19) 0.53349(10) 0.56713(11) 0.0347(5) Uani 1 1 d . . . . .
H33 H 0.387245 0.490403 0.542150 0.042 Uiso 1 1 calc R . . . .
C34 C 0.26213(18) 0.56530(10) 0.54861(11) 0.0321(4) Uani 1 1 d . . . . .
C35 C 0.24593(17) 0.62941(10) 0.58718(10) 0.0285(4) Uani 1 1 d . . . . .
H35 H 0.170279 0.651100 0.574155 0.034 Uiso 1 1 calc R . . . .
C36 C 0.5965(2) 0.53097(13) 0.64147(14) 0.0521(6) Uani 1 1 d . . . . .
H36A H 0.646662 0.556596 0.613593 0.078 Uiso 1 1 calc GR . . . .
H36B H 0.590514 0.481246 0.624975 0.078 Uiso 1 1 calc GR . . . .
H36C H 0.631214 0.533769 0.698303 0.078 Uiso 1 1 calc GR . . . .
C37 C 0.1584(2) 0.53093(13) 0.48888(13) 0.0492(6) Uani 1 1 d . . . . .
H37A H 0.177696 0.527035 0.437800 0.074 Uiso 1 1 calc GR . . . .
H37B H 0.087544 0.560192 0.483370 0.074 Uiso 1 1 calc GR . . . .
H37C H 0.143671 0.483630 0.507355 0.074 Uiso 1 1 calc GR . . . .
C39 C 0.3449(2) 0.90034(11) 0.67458(14) 0.0441(5) Uani 1 1 d . . . . .
H39A H 0.293707 0.927272 0.631611 0.066 Uiso 1 1 calc GR . . . .
H39B H 0.425813 0.918466 0.684556 0.066 Uiso 1 1 calc GR . . . .
H39C H 0.316217 0.905390 0.722253 0.066 Uiso 1 1 calc GR . . . .

loop_
_atom_site_aniso_label
_atom_site_aniso_U_11
_atom_site_aniso_U_22
_atom_site_aniso_U_33
_atom_site_aniso_U_23
_atom_site_aniso_U_13
_atom_site_aniso_U_12
Al1 0.0211(3) 0.0226(3) 0.0189(2) -0.0016(2) 0.00729(19) -0.0003(2)
O38 0.0392(8) 0.0288(7) 0.0327(7) 0.0045(6) 0.0140(6) -0.0032(6)
N1 0.0198(7) 0.0228(7) 0.0184(7) -0.0010(6) 0.0046(5) -0.0002(6)
N3 0.0191(7) 0.0219(7) 0.0206(7) -0.0027(6) 0.0058(5) 0.0005(6)
C1 0.0239(9) 0.0241(9) 0.0244(8) -0.0013(7) 0.0091(7) 0.0016(7)
C2 0.0282(9) 0.0262(9) 0.0242(9) -0.0086(7) 0.0093(7) 0.0019(8)
C3 0.0248(9) 0.0234(9) 0.0221(8) -0.0040(7) 0.0059(7) -0.0015(7)
C4 0.0244(9) 0.0432(12) 0.0326(10) -0.0111(9) 0.0092(8) 0.0026(9)
C5 0.0302(10) 0.0461(12) 0.0286(10) -0.0147(9) 0.0024(8) 0.0046(9)
C6 0.0213(8) 0.0313(10) 0.0199(8) -0.0039(7) 0.0067(7) 0.0020(8)
C7 0.0237(9) 0.0332(10) 0.0257(9) -0.0060(8) 0.0075(7) -0.0021(8)
C8 0.0325(11) 0.0399(12) 0.0454(12) -0.0090(10) 0.0022(9) -0.0077(10)
C9 0.0334(12) 0.0552(15) 0.0468(13) -0.0121(11) -0.0099(10) -0.0050(11)
C10 0.0369(11) 0.0518(14) 0.0302(10) -0.0024(10) -0.0059(9) 0.0087(10)
C11 0.0298(10) 0.0349(10) 0.0235(9) -0.0021(8) 0.0046(8) 0.0065(8)
C12 0.0284(9) 0.0281(10) 0.0295(9) -0.0019(8) 0.0099(8) -0.0043(8)
C13 0.0526(13) 0.0404(12) 0.0378(11) 0.0037(10) 0.0206(10) 0.0013(10)
C14 0.0518(13) 0.0295(11) 0.0416(12) -0.0016(9) 0.0110(10) -0.0060(10)
C15 0.0417(11) 0.0362(11) 0.0287(10) 0.0047(9) 0.0040(9) 0.0068(9)
C16 0.0578(15) 0.0632(16) 0.0379(12) 0.0170(12) 0.0131(11) 0.0064(12)
C17 0.0663(16) 0.0427(14) 0.0543(15) 0.0018(12) 0.0055(12) 0.0184(12)
C18 0.0195(8) 0.0285(9) 0.0183(8) -0.0068(7) 0.0023(7) 0.0015(7)
C19 0.0222(9) 0.0351(10) 0.0308(9) -0.0074(8) 0.0054(7) -0.0018(8)
C20 0.0209(9) 0.0469(13) 0.0447(12) -0.0074(10) 0.0084(8) -0.0002(9)
C21 0.0237(10) 0.0442(12) 0.0443(12) -0.0065(10) 0.0022(9) 0.0097(9)
C22 0.0313(10) 0.0364(11) 0.0310(10) -0.0006(9) 0.0017(8) 0.0082(9)
C23 0.0257(9) 0.0303(10) 0.0202(8) -0.0041(7) 0.0034(7) 0.0036(8)
C24 0.0262(10) 0.0380(11) 0.0521(13) 0.0017(10) 0.0152(9) -0.0032(9)
C25 0.0429(13) 0.0415(13) 0.0781(17) -0.0126(12) 0.0241(12) -0.0111(11)
C26 0.0536(14) 0.0588(16) 0.0552(15) 0.0099(12) 0.0226(12) -0.0086(12)
C27 0.0333(10) 0.0302(10) 0.0363(10) 0.0081(8) 0.0131(8) 0.0073(8)
C28 0.0403(12) 0.0359(12) 0.0520(13) 0.0054(10) 0.0132(10) -0.0015(10)
C29 0.0736(17) 0.0591(16) 0.0459(13) 0.0052(12) 0.0327(12) 0.0003(13)
C30 0.0287(9) 0.0260(9) 0.0196(8) -0.0004(7) 0.0113(7) -0.0012(8)
C31 0.0337(10) 0.0315(10) 0.0190(8) -0.0034(8) 0.0084(7) -0.0002(8)
C32 0.0442(11) 0.0310(10) 0.0226(9) 0.0021(8) 0.0144(8) 0.0081(9)
C33 0.0559(13) 0.0228(9) 0.0315(10) -0.0035(8) 0.0225(9) -0.0012(9)
C34 0.0426(11) 0.0310(10) 0.0268(9) -0.0061(8) 0.0164(8) -0.0139(9)
C35 0.0287(9) 0.0335(10) 0.0255(9) -0.0033(8) 0.0111(8) -0.0040(8)
C36 0.0597(15) 0.0539(15) 0.0434(13) -0.0019(11) 0.0140(11) 0.0265(12)
C37 0.0517(13) 0.0515(14) 0.0478(13) -0.0206(11) 0.0186(11) -0.0233(11)
C39 0.0513(13) 0.0301(11) 0.0524(13) 0.0064(10) 0.0156(11) -0.0074(10)

loop_
_atom_type_symbol
_atom_type_description
_atom_type_scat_dispersion_real
_atom_type_scat_dispersion_imag
_atom_type_scat_source
C C 0.0033 0.0016 'International Tables Vol C Tables 4.2.6.8 and 6.1.1.4'
H H 0.0000 0.0000 'International Tables Vol C Tables 4.2.6.8 and 6.1.1.4'
N N 0.0061 0.0033 'International Tables Vol C Tables 4.2.6.8 and 6.1.1.4'
O O 0.0106 0.0060 'International Tables Vol C Tables 4.2.6.8 and 6.1.1.4'
Al Al 0.0645 0.0514 'International Tables Vol C Tables 4.2.6.8 and 6.1.1.4'

loop_
_exptl_crystal_face_index_h
_exptl_crystal_face_index_k
_exptl_crystal_face_index_l
_exptl_crystal_face_perp_dist
1 0 5 0.0937
-1 0 -5 0.0937
-2 0 5 0.0653
2 0 -5 0.0653
1 -5 -1 0.2601
1 5 -1 0.2794
-1 -5 -2 0.2517
1 -2 -5 0.1328
5 0 -3 0.1372
-5 0 3 0.1188

loop_
_geom_angle_atom_site_label_1
_geom_angle_atom_site_label_2
_geom_angle_atom_site_label_3
_geom_angle
_geom_angle_site_symmetry_1
_geom_angle_site_symmetry_3
_geom_angle_publ_flag
O38 Al1 N1 109.00(7) . . ?
O38 Al1 N3 110.42(7) . . ?
O38 Al1 C30 111.35(7) . . ?
N1 Al1 C30 116.10(7) . . ?
N3 Al1 N1 95.83(6) . . ?
N3 Al1 C30 113.16(7) . . ?
C39 O38 Al1 130.64(13) . . ?
C1 N1 Al1 119.39(11) . . ?
C1 N1 C6 118.15(14) . . ?
C6 N1 Al1 122.01(10) . . ?
C3 N3 Al1 120.64(11) . . ?
C3 N3 C18 118.75(13) . . ?
C18 N3 Al1 120.60(10) . . ?
N1 C1 C2 123.51(15) . . ?
N1 C1 C4 120.05(15) . . ?
C2 C1 C4 116.42(15) . . ?
C1 C2 H2 116.1 . . ?
C1 C2 C3 127.73(16) . . ?
C3 C2 H2 116.1 . . ?
N3 C3 C2 122.19(15) . . ?
N3 C3 C5 120.36(15) . . ?
C2 C3 C5 117.44(15) . . ?
C1 C4 H4A 109.5 . . ?
C1 C4 H4B 109.5 . . ?
C1 C4 H4C 109.5 . . ?
H4A C4 H4B 109.5 . . ?
H4A C4 H4C 109.5 . . ?
H4B C4 H4C 109.5 . . ?
C3 C5 H5A 109.5 . . ?
C3 C5 H5B 109.5 . . ?
C3 C5 H5C 109.5 . . ?
H5A C5 H5B 109.5 . . ?
H5A C5 H5C 109.5 . . ?
H5B C5 H5C 109.5 . . ?
C7 C6 N1 118.32(15) . . ?
C11 C6 N1 120.53(16) . . ?
C11 C6 C7 121.15(16) . . ?
C6 C7 C12 121.88(15) . . ?
C8 C7 C6 117.84(18) . . ?
C8 C7 C12 120.28(17) . . ?
C7 C8 H8 119.1 . . ?
C9 C8 C7 121.7(2) . . ?
C9 C8 H8 119.1 . . ?
C8 C9 H9 120.1 . . ?
C8 C9 C10 119.85(19) . . ?
C10 C9 H9 120.1 . . ?
C9 C10 H10 119.4 . . ?
C9 C10 C11 121.22(19) . . ?
C11 C10 H10 119.4 . . ?
C6 C11 C15 122.81(16) . . ?
C10 C11 C6 118.08(18) . . ?
C10 C11 C15 119.09(17) . . ?
C7 C12 H12 107.2 . . ?
C7 C12 C13 111.57(15) . . ?
C7 C12 C14 113.03(16) . . ?
C13 C12 H12 107.2 . . ?
C14 C12 H12 107.2 . . ?
C14 C12 C13 110.33(16) . . ?
C12 C13 H13A 109.5 . . ?
C12 C13 H13B 109.5 . . ?
C12 C13 H13C 109.5 . . ?
H13A C13 H13B 109.5 . . ?
H13A C13 H13C 109.5 . . ?
H13B C13 H13C 109.5 . . ?
C12 C14 H14A 109.5 . . ?
C12 C14 H14B 109.5 . . ?
C12 C14 H14C 109.5 . . ?
H14A C14 H14B 109.5 . . ?
H14A C14 H14C 109.5 . . ?
H14B C14 H14C 109.5 . . ?
C11 C15 H15 108.0 . . ?
C11 C15 C16 110.15(17) . . ?
C11 C15 C17 112.50(18) . . ?
C16 C15 H15 108.0 . . ?
C16 C15 C17 110.11(18) . . ?
C17 C15 H15 108.0 . . ?
C15 C16 H16A 109.5 . . ?
C15 C16 H16B 109.5 . . ?
C15 C16 H16C 109.5 . . ?
H16A C16 H16B 109.5 . . ?
H16A C16 H16C 109.5 . . ?
H16B C16 H16C 109.5 . . ?
C15 C17 H17A 109.5 . . ?
C15 C17 H17B 109.5 . . ?
C15 C17 H17C 109.5 . . ?
H17A C17 H17B 109.5 . . ?
H17A C17 H17C 109.5 . . ?
H17B C17 H17C 109.5 . . ?
C19 C18 N3 120.08(16) . . ?
C19 C18 C23 121.70(16) . . ?
C23 C18 N3 118.09(15) . . ?
C18 C19 C24 122.49(16) . . ?
C20 C19 C18 117.71(18) . . ?
C20 C19 C24 119.80(17) . . ?
C19 C20 H20 119.3 . . ?
C21 C20 C19 121.44(18) . . ?
C21 C20 H20 119.3 . . ?
C20 C21 H21 120.0 . . ?
C20 C21 C22 119.99(18) . . ?
C22 C21 H21 120.0 . . ?
C21 C22 H22 119.4 . . ?
C21 C22 C23 121.29(19) . . ?
C23 C22 H22 119.4 . . ?
C18 C23 C27 122.87(15) . . ?
C22 C23 C18 117.86(17) . . ?
C22 C23 C27 119.26(17) . . ?
C19 C24 H24 107.5 . . ?
C19 C24 C25 111.69(18) . . ?
C19 C24 C26 111.82(18) . . ?
C25 C24 H24 107.5 . . ?
C26 C24 H24 107.5 . . ?
C26 C24 C25 110.68(18) . . ?
C24 C25 H25A 109.5 . . ?
C24 C25 H25B 109.5 . . ?
C24 C25 H25C 109.5 . . ?
H25A C25 H25B 109.5 . . ?
H25A C25 H25C 109.5 . . ?
H25B C25 H25C 109.5 . . ?
C24 C26 H26A 109.5 . . ?
C24 C26 H26B 109.5 . . ?
C24 C26 H26C 109.5 . . ?
H26A C26 H26B 109.5 . . ?
H26A C26 H26C 109.5 . . ?
H26B C26 H26C 109.5 . . ?
C23 C27 H27 107.9 . . ?
C23 C27 C28 111.23(16) . . ?
C23 C27 C29 111.81(17) . . ?
C28 C27 H27 107.9 . . ?
C28 C27 C29 109.97(17) . . ?
C29 C27 H27 107.9 . . ?
C27 C28 H28A 109.5 . . ?
C27 C28 H28B 109.5 . . ?
C27 C28 H28C 109.5 . . ?
H28A C28 H28B 109.5 . . ?
H28A C28 H28C 109.5 . . ?
H28B C28 H28C 109.5 . . ?
C27 C29 H29A 109.5 . . ?
C27 C29 H29B 109.5 . . ?
C27 C29 H29C 109.5 . . ?
H29A C29 H29B 109.5 . . ?
H29A C29 H29C 109.5 . . ?
H29B C29 H29C 109.5 . . ?
C31 C30 Al1 121.42(13) . . ?
C31 C30 C35 115.44(16) . . ?
C35 C30 Al1 123.14(13) . . ?
C30 C31 H31 118.2 . . ?
C32 C31 C30 123.66(17) . . ?
C32 C31 H31 118.2 . . ?
C31 C32 C36 120.10(18) . . ?
C33 C32 C31 117.93(18) . . ?
C33 C32 C36 121.97(18) . . ?
C32 C33 H33 119.2 . . ?
C32 C33 C34 121.55(17) . . ?
C34 C33 H33 119.2 . . ?
C33 C34 C35 118.62(17) . . ?
C33 C34 C37 120.82(18) . . ?
C35 C34 C37 120.56(19) . . ?
C30 C35 H35 118.6 . . ?
C34 C35 C30 122.75(18) . . ?
C34 C35 H35 118.6 . . ?
C32 C36 H36A 109.5 . . ?
C32 C36 H36B 109.5 . . ?
C32 C36 H36C 109.5 . . ?
H36A C36 H36B 109.5 . . ?
H36A C36 H36C 109.5 . . ?
H36B C36 H36C 109.5 . . ?
C34 C37 H37A 109.5 . . ?
C34 C37 H37B 109.5 . . ?
C34 C37 H37C 109.5 . . ?
H37A C37 H37B 109.5 . . ?
H37A C37 H37C 109.5 . . ?
H37B C37 H37C 109.5 . . ?
O38 C39 H39A 109.5 . . ?
O38 C39 H39B 109.5 . . ?
O38 C39 H39C 109.5 . . ?
H39A C39 H39B 109.5 . . ?
H39A C39 H39C 109.5 . . ?
H39B C39 H39C 109.5 . . ?

loop_
_geom_bond_atom_site_label_1
_geom_bond_atom_site_label_2
_geom_bond_distance
_geom_bond_site_symmetry_2
_geom_bond_publ_flag
Al1 O38 1.7123(13) . ?
Al1 N1 1.9131(14) . ?
Al1 N3 1.9119(14) . ?
Al1 C30 1.9721(18) . ?
O38 C39 1.401(2) . ?
N1 C1 1.343(2) . ?
N1 C6 1.455(2) . ?
N3 C3 1.339(2) . ?
N3 C18 1.450(2) . ?
C1 C2 1.393(2) . ?
C1 C4 1.512(2) . ?
C2 H2 0.9300 . ?
C2 C3 1.397(2) . ?
C3 C5 1.506(2) . ?
C4 H4A 0.9600 . ?
C4 H4B 0.9600 . ?
C4 H4C 0.9600 . ?
C5 H5A 0.9600 . ?
C5 H5B 0.9600 . ?
C5 H5C 0.9600 . ?
C6 C7 1.406(3) . ?
C6 C11 1.403(2) . ?
C7 C8 1.391(3) . ?
C7 C12 1.517(3) . ?
C8 H8 0.9300 . ?
C8 C9 1.373(3) . ?
C9 H9 0.9300 . ?
C9 C10 1.375(3) . ?
C10 H10 0.9300 . ?
C10 C11 1.398(3) . ?
C11 C15 1.515(3) . ?
C12 H12 0.9800 . ?
C12 C13 1.531(3) . ?
C12 C14 1.525(3) . ?
C13 H13A 0.9600 . ?
C13 H13B 0.9600 . ?
C13 H13C 0.9600 . ?
C14 H14A 0.9600 . ?
C14 H14B 0.9600 . ?
C14 H14C 0.9600 . ?
C15 H15 0.9800 . ?
C15 C16 1.529(3) . ?
C15 C17 1.532(3) . ?
C16 H16A 0.9600 . ?
C16 H16B 0.9600 . ?
C16 H16C 0.9600 . ?
C17 H17A 0.9600 . ?
C17 H17B 0.9600 . ?
C17 H17C 0.9600 . ?
C18 C19 1.403(2) . ?
C18 C23 1.406(3) . ?
C19 C20 1.397(3) . ?
C19 C24 1.516(3) . ?
C20 H20 0.9300 . ?
C20 C21 1.377(3) . ?
C21 H21 0.9300 . ?
C21 C22 1.379(3) . ?
C22 H22 0.9300 . ?
C22 C23 1.394(3) . ?
C23 C27 1.519(3) . ?
C24 H24 0.9800 . ?
C24 C25 1.531(3) . ?
C24 C26 1.528(3) . ?
C25 H25A 0.9600 . ?
C25 H25B 0.9600 . ?
C25 H25C 0.9600 . ?
C26 H26A 0.9600 . ?
C26 H26B 0.9600 . ?
C26 H26C 0.9600 . ?
C27 H27 0.9800 . ?
C27 C28 1.528(3) . ?
C27 C29 1.532(3) . ?
C28 H28A 0.9600 . ?
C28 H28B 0.9600 . ?
C28 H28C 0.9600 . ?
C29 H29A 0.9600 . ?
C29 H29B 0.9600 . ?
C29 H29C 0.9600 . ?
C30 C31 1.401(3) . ?
C30 C35 1.409(2) . ?
C31 H31 0.9300 . ?
C31 C32 1.397(3) . ?
C32 C33 1.384(3) . ?
C32 C36 1.511(3) . ?
C33 H33 0.9300 . ?
C33 C34 1.391(3) . ?
C34 C35 1.394(3) . ?
C34 C37 1.504(3) . ?
C35 H35 0.9300 . ?
C36 H36A 0.9600 . ?
C36 H36B 0.9600 . ?
C36 H36C 0.9600 . ?
C37 H37A 0.9600 . ?
C37 H37B 0.9600 . ?
C37 H37C 0.9600 . ?
C39 H39A 0.9600 . ?
C39 H39B 0.9600 . ?
C39 H39C 0.9600 . ?

loop_
_geom_torsion_atom_site_label_1
_geom_torsion_atom_site_label_2
_geom_torsion_atom_site_label_3
_geom_torsion_atom_site_label_4
_geom_torsion
_geom_torsion_site_symmetry_1
_geom_torsion_site_symmetry_2
_geom_torsion_site_symmetry_3
_geom_torsion_site_symmetry_4
_geom_torsion_publ_flag
Al1 N1 C1 C2 -15.4(2) . . . . ?
Al1 N1 C1 C4 166.33(13) . . . . ?
Al1 N1 C6 C7 90.10(17) . . . . ?
Al1 N1 C6 C11 -89.02(17) . . . . ?
Al1 N3 C3 C2 15.6(2) . . . . ?
Al1 N3 C3 C5 -165.49(14) . . . . ?
Al1 N3 C18 C19 78.34(18) . . . . ?
Al1 N3 C18 C23 -97.54(16) . . . . ?
Al1 C30 C31 C32 177.85(14) . . . . ?
Al1 C30 C35 C34 -177.60(14) . . . . ?
N1 Al1 O38 C39 55.10(18) . . . . ?
N1 C1 C2 C3 -11.6(3) . . . . ?
N1 C6 C7 C8 176.77(16) . . . . ?
N1 C6 C7 C12 -3.3(2) . . . . ?
N1 C6 C11 C10 -178.20(16) . . . . ?
N1 C6 C11 C15 3.2(3) . . . . ?
N3 Al1 O38 C39 -48.95(18) . . . . ?
N3 C18 C19 C20 -174.23(16) . . . . ?
N3 C18 C19 C24 5.1(3) . . . . ?
N3 C18 C23 C22 175.23(15) . . . . ?
N3 C18 C23 C27 -3.4(2) . . . . ?
C1 N1 C6 C7 -97.60(19) . . . . ?
C1 N1 C6 C11 83.3(2) . . . . ?
C1 C2 C3 N3 11.5(3) . . . . ?
C1 C2 C3 C5 -167.44(18) . . . . ?
C3 N3 C18 C19 -100.30(19) . . . . ?
C3 N3 C18 C23 83.82(19) . . . . ?
C4 C1 C2 C3 166.78(18) . . . . ?
C6 N1 C1 C2 172.12(16) . . . . ?
C6 N1 C1 C4 -6.2(2) . . . . ?
C6 C7 C8 C9 2.4(3) . . . . ?
C6 C7 C12 C13 84.8(2) . . . . ?
C6 C7 C12 C14 -150.11(17) . . . . ?
C6 C11 C15 C16 105.2(2) . . . . ?
C6 C11 C15 C17 -131.56(19) . . . . ?
C7 C6 C11 C10 2.7(3) . . . . ?
C7 C6 C11 C15 -175.88(17) . . . . ?
C7 C8 C9 C10 0.7(3) . . . . ?
C8 C7 C12 C13 -95.2(2) . . . . ?
C8 C7 C12 C14 29.9(2) . . . . ?
C8 C9 C10 C11 -2.2(3) . . . . ?
C9 C10 C11 C6 0.5(3) . . . . ?
C9 C10 C11 C15 179.2(2) . . . . ?
C10 C11 C15 C16 -73.4(2) . . . . ?
C10 C11 C15 C17 49.9(2) . . . . ?
C11 C6 C7 C8 -4.1(3) . . . . ?
C11 C6 C7 C12 175.86(16) . . . . ?
C12 C7 C8 C9 -177.59(19) . . . . ?
C18 N3 C3 C2 -165.77(16) . . . . ?
C18 N3 C3 C5 13.2(2) . . . . ?
C18 C19 C20 C21 -1.0(3) . . . . ?
C18 C19 C24 C25 119.35(19) . . . . ?
C18 C19 C24 C26 -116.0(2) . . . . ?
C18 C23 C27 C28 123.60(18) . . . . ?
C18 C23 C27 C29 -113.0(2) . . . . ?
C19 C18 C23 C22 -0.6(2) . . . . ?
C19 C18 C23 C27 -179.21(16) . . . . ?
C19 C20 C21 C22 -0.5(3) . . . . ?
C20 C19 C24 C25 -61.3(2) . . . . ?
C20 C19 C24 C26 63.4(2) . . . . ?
C20 C21 C22 C23 1.5(3) . . . . ?
C21 C22 C23 C18 -0.9(3) . . . . ?
C21 C22 C23 C27 177.77(17) . . . . ?
C22 C23 C27 C28 -55.0(2) . . . . ?
C22 C23 C27 C29 68.3(2) . . . . ?
C23 C18 C19 C20 1.5(3) . . . . ?
C23 C18 C19 C24 -179.13(17) . . . . ?
C24 C19 C20 C21 179.64(18) . . . . ?
C30 Al1 O38 C39 -175.54(17) . . . . ?
C30 C31 C32 C33 0.5(3) . . . . ?
C30 C31 C32 C36 -179.44(18) . . . . ?
C31 C30 C35 C34 2.4(3) . . . . ?
C31 C32 C33 C34 1.0(3) . . . . ?
C32 C33 C34 C35 -0.7(3) . . . . ?
C32 C33 C34 C37 179.91(18) . . . . ?
C33 C34 C35 C30 -1.0(3) . . . . ?
C35 C30 C31 C32 -2.1(3) . . . . ?
C36 C32 C33 C34 -179.05(19) . . . . ?
C37 C34 C35 C30 178.32(18) . . . . ?

loop_
_exptl_oxdiff_crystal_face_indexfrac_h
_exptl_oxdiff_crystal_face_indexfrac_k
_exptl_oxdiff_crystal_face_indexfrac_l
_exptl_oxdiff_crystal_face_x
_exptl_oxdiff_crystal_face_y
_exptl_oxdiff_crystal_face_z
0.9993 0.0017 4.9987 0.1424 0.1894 -0.0047
-0.9993 -0.0017 -4.9987 -0.1424 -0.1894 0.0047
-1.9981 0.0013 4.9981 -0.0161 0.1929 0.1032
1.9981 -0.0013 -4.9981 0.0161 -0.1929 -0.1032
0.9980 -4.9983 -0.9979 0.1340 -0.1103 0.1056
1.0001 4.9979 -1.0011 -0.0641 0.0318 -0.1901
-1.0002 -4.9989 -1.9980 0.0104 -0.1461 0.1713
0.9985 -2.0007 -4.9977 0.0029 -0.2201 -0.0081
4.9955 -0.0003 -2.9982 0.2105 -0.1202 -0.1986
-4.9955 0.0003 2.9982 -0.2105 0.1202 0.1986
